data_7007509
loop_
_publ_author_name
'Copsey, May C.'
'Chivers, Tristram'

_publ_section_title
;
 Zinc complexes of anionic NPPN and NP(S)PN ligands and rearrangement
 to the isomeric NPNP and NP(S)NP ligands in mercury complexes.
;
_journal_issue 34
_journal_name_full 'Dalton transactions (Cambridge, England : 2003)'
_journal_page_first 4114
_journal_page_last 4123
_journal_paper_doi 10.1039/b606527a
_journal_year 2006
_chemical_formula_moiety '2(C44 H62 N2 P2 S Zn), 0.5(C6 H14)'
_chemical_formula_sum 'C91 H131 N4 P4 S2 Zn2'
_chemical_formula_weight 1599.74
_chemical_name_systematic
;
?
;
_space_group_IT_number 2
_symmetry_cell_setting triclinic
_symmetry_space_group_name_Hall '-P 1'
_symmetry_space_group_name_H-M 'P -1'
_atom_sites_solution_hydrogens geom
_atom_sites_solution_primary direct
_atom_sites_solution_secondary difmap
_audit_creation_method SHELXL-97
_cell_angle_alpha 112.34(3)
_cell_angle_beta 99.04(3)
_cell_angle_gamma 90.96(3)
_cell_formula_units_Z 2
_cell_length_a 12.576(3)
_cell_length_b 19.155(4)
_cell_length_c 20.483(4)
_cell_measurement_temperature 173(2)
_cell_volume 4491(2)
_computing_cell_refinement 'Nonius DENZO'
_computing_data_collection 'Nonius COLLECT'
_computing_data_reduction 'Nonius DENZO'
_computing_molecular_graphics 'Bruker SHELXTL'
_computing_publication_material 'Bruker SHELXTL'
_computing_structure_refinement 'SHELXL-97 (Sheldrick, 1997)'
_computing_structure_solution 'SHELXS-97 (Sheldrick, 1990)'
_diffrn_ambient_temperature 173(2)
_diffrn_measured_fraction_theta_full 0.96
_diffrn_measured_fraction_theta_max 0.96
_diffrn_measurement_device_type 'Nonius Kappa CCD'
_diffrn_measurement_method 'phi/omega scans'
_diffrn_radiation_monochromator graphite
_diffrn_radiation_source 'fine-focus sealed tube'
_diffrn_radiation_type MoK\a
_diffrn_radiation_wavelength 0.71073
_diffrn_reflns_av_R_equivalents 0.0000
_diffrn_reflns_av_sigmaI/netI 0.0998
_diffrn_reflns_limit_h_max 14
_diffrn_reflns_limit_h_min -14
_diffrn_reflns_limit_k_max 22
_diffrn_reflns_limit_k_min -22
_diffrn_reflns_limit_l_max 24
_diffrn_reflns_limit_l_min -24
_diffrn_reflns_number 14758
_diffrn_reflns_theta_full 25.03
_diffrn_reflns_theta_max 25.03
_diffrn_reflns_theta_min 3.15
_exptl_absorpt_coefficient_mu 0.696
_exptl_absorpt_correction_T_max 0.9660
_exptl_absorpt_correction_T_min 0.8452
_exptl_absorpt_correction_type integration
_exptl_absorpt_process_details 'SCALEPACK (Otwinowski and Minor 1997)'
_exptl_crystal_colour colourless
_exptl_crystal_density_diffrn 1.183
_exptl_crystal_density_method 'not measured'
_exptl_crystal_description plate
_exptl_crystal_F_000 1714
_exptl_crystal_size_max 0.25
_exptl_crystal_size_mid 0.15
_exptl_crystal_size_min 0.05
_refine_diff_density_max 0.391
_refine_diff_density_min -0.329
_refine_diff_density_rms 0.055
_refine_ls_extinction_method none
_refine_ls_goodness_of_fit_ref 1.029
_refine_ls_hydrogen_treatment constr
_refine_ls_matrix_type full
_refine_ls_number_parameters 953
_refine_ls_number_reflns 14759
_refine_ls_number_restraints 19
_refine_ls_restrained_S_all 1.032
_refine_ls_R_factor_all 0.1191
_refine_ls_R_factor_gt 0.0565
_refine_ls_shift/su_max 0.001
_refine_ls_shift/su_mean 0.000
_refine_ls_structure_factor_coef Fsqd
_refine_ls_weighting_details 'calc w=1/[\s^2^(Fo^2^)+(0.0677P)^2^+1.0293P] where P=(Fo^2^+2Fc^2^)/3'
_refine_ls_weighting_scheme calc
_refine_ls_wR_factor_gt 0.1228
_refine_ls_wR_factor_ref 0.1508
_reflns_number_gt 9159
_reflns_number_total 14758
_reflns_threshold_expression >2sigma(I)
_cod_data_source_file b606527a.txt
_cod_data_source_block complex8
_cod_depositor_comments
;
The following automatic conversions were performed:
'_symmetry_cell_setting' value 'Triclinic' changed to 'triclinic'
according to '/home/saulius/struct/CIF-dictionaries/cif_core.dic'
dictionary named 'cif_core.dic' version 2.4.1 from 2010-06-29.

Automatic conversion script
Id: cif_fix_enum 1527 2010-12-29 10:47:43Z saulius 
;
_cod_original_sg_symbol_Hall -P1
_cod_original_sg_symbol_H-M P-1
_cod_database_code 7007509

loop_
_symmetry_equiv_pos_as_xyz
'x, y, z'
'-x, -y, -z'

loop_
_atom_site_label
_atom_site_type_symbol
_atom_site_fract_x
_atom_site_fract_y
_atom_site_fract_z
_atom_site_U_iso_or_equiv
_atom_site_adp_type
_atom_site_occupancy
_atom_site_symmetry_multiplicity
_atom_site_calc_flag
_atom_site_refinement_flags
_atom_site_disorder_assembly
_atom_site_disorder_group
Zn1 Zn 0.40654(4) 0.19677(3) 0.22681(3) 0.03413(16) Uani 1 1 d . . .
Zn2 Zn 0.01891(4) 0.68291(3) 0.27573(3) 0.02984(16) Uani 1 1 d . . .
N1 N 0.5151(4) 0.1652(2) 0.2889(2) 0.0327(11) Uani 1 1 d . . .
N2 N 0.5059(3) 0.2729(2) 0.2178(2) 0.0290(9) Uani 1 1 d . . .
N3 N -0.1261(3) 0.6963(2) 0.2287(2) 0.0277(9) Uani 1 1 d . . .
N4 N 0.0969(3) 0.76802(19) 0.2650(2) 0.0286(9) Uani 1 1 d . . .
P1 P 0.64112(10) 0.18273(7) 0.28996(7) 0.0315(3) Uani 1 1 d . . .
P2 P 0.63001(10) 0.28356(7) 0.25855(7) 0.0284(3) Uani 1 1 d . . .
P3 P -0.13090(11) 0.74342(7) 0.17712(7) 0.0316(3) Uani 1 1 d . . .
P4 P 0.02889(11) 0.81553(7) 0.22504(7) 0.0293(3) Uani 1 1 d . . .
S1 S 0.74772(11) 0.19892(8) 0.37526(7) 0.0454(4) Uani 1 1 d . . .
S2 S -0.25441(12) 0.79901(8) 0.16403(8) 0.0459(4) Uani 1 1 d . . .
C1 C 0.4811(5) 0.1300(3) 0.3349(3) 0.0355(15) Uani 1 1 d . . .
C2 C 0.4588(5) 0.1756(3) 0.4030(3) 0.0418(14) Uani 1 1 d . . .
C3 C 0.4244(5) 0.1423(4) 0.4457(3) 0.0539(17) Uani 1 1 d . . .
H3 H 0.4113 0.1735 0.4919 0.065 Uiso 1 1 calc R . .
C4 C 0.4088(5) 0.0668(4) 0.4234(4) 0.0618(18) Uani 1 1 d . . .
H4 H 0.3831 0.0451 0.4533 0.074 Uiso 1 1 calc R . .
C5 C 0.4301(5) 0.0201(3) 0.3567(4) 0.0587(17) Uani 1 1 d . . .
H5 H 0.4203 -0.0334 0.3417 0.070 Uiso 1 1 calc R . .
C6 C 0.4658(4) 0.0511(3) 0.3117(3) 0.0414(13) Uani 1 1 d . . .
C7 C 0.4899(5) -0.0012(3) 0.2398(4) 0.0520(16) Uani 1 1 d . . .
H7 H 0.4928 0.0289 0.2095 0.062 Uiso 1 1 calc R . .
C8 C 0.6009(7) -0.0303(4) 0.2511(4) 0.094(3) Uani 1 1 d . . .
H8A H 0.6001 -0.0597 0.2811 0.141 Uiso 1 1 calc R . .
H8B H 0.6556 0.0128 0.2749 0.141 Uiso 1 1 calc R . .
H8C H 0.6183 -0.0625 0.2046 0.141 Uiso 1 1 calc R . .
C9 C 0.4029(7) -0.0674(3) 0.1998(4) 0.084(3) Uani 1 1 d . . .
H9A H 0.4193 -0.0972 0.1523 0.127 Uiso 1 1 calc R . .
H9B H 0.3321 -0.0476 0.1946 0.127 Uiso 1 1 calc R . .
H9C H 0.4018 -0.0997 0.2271 0.127 Uiso 1 1 calc R . .
C10 C 0.4723(5) 0.2622(3) 0.4310(3) 0.0490(17) Uani 1 1 d . . .
H10 H 0.5069 0.2763 0.3965 0.059 Uiso 1 1 calc R . .
C11 C 0.5461(6) 0.2973(4) 0.5049(3) 0.079(2) Uani 1 1 d . . .
H11A H 0.5144 0.2840 0.5398 0.118 Uiso 1 1 calc R . .
H11B H 0.5536 0.3525 0.5204 0.118 Uiso 1 1 calc R . .
H11C H 0.6174 0.2777 0.5016 0.118 Uiso 1 1 calc R . .
C12 C 0.3613(7) 0.2942(4) 0.4331(5) 0.095(3) Uani 1 1 d . . .
H12A H 0.3178 0.2738 0.3848 0.143 Uiso 1 1 calc R . .
H12B H 0.3706 0.3495 0.4506 0.143 Uiso 1 1 calc R . .
H12C H 0.3244 0.2796 0.4654 0.143 Uiso 1 1 calc R . .
C13 C 0.6856(4) 0.1169(3) 0.2102(3) 0.0328(12) Uani 1 1 d . . .
C14 C 0.6164(5) 0.0895(3) 0.1436(3) 0.0419(14) Uani 1 1 d . . .
H14 H 0.5450 0.1048 0.1397 0.050 Uiso 1 1 calc R . .
C15 C 0.6519(5) 0.0404(3) 0.0838(3) 0.0576(17) Uani 1 1 d . . .
H15 H 0.6042 0.0217 0.0389 0.069 Uiso 1 1 calc R . .
C16 C 0.7557(6) 0.0180(4) 0.0880(4) 0.071(2) Uani 1 1 d . . .
H16 H 0.7798 -0.0151 0.0461 0.085 Uiso 1 1 calc R . .
C17 C 0.8249(5) 0.0443(4) 0.1541(4) 0.0686(19) Uani 1 1 d . . .
H17 H 0.8958 0.0280 0.1580 0.082 Uiso 1 1 calc R . .
C18 C 0.7895(5) 0.0942(3) 0.2139(3) 0.0507(15) Uani 1 1 d . . .
H18 H 0.8376 0.1135 0.2586 0.061 Uiso 1 1 calc R . .
C19 C 0.6686(4) 0.3745(3) 0.3322(3) 0.0333(11) Uani 1 1 d . . .
C20 C 0.6874(4) 0.4364(3) 0.3157(3) 0.0419(13) Uani 1 1 d . . .
H20 H 0.6811 0.4304 0.2670 0.050 Uiso 1 1 calc R . .
C21 C 0.7163(5) 0.5096(3) 0.3715(4) 0.0527(17) Uani 1 1 d . . .
H21 H 0.7310 0.5523 0.3605 0.063 Uiso 1 1 calc R . .
C22 C 0.7225(5) 0.5168(3) 0.4413(4) 0.0573(18) Uani 1 1 d . . .
H22 H 0.7411 0.5652 0.4789 0.069 Uiso 1 1 calc R . .
C23 C 0.7021(6) 0.4552(4) 0.4575(4) 0.0532(19) Uani 1 1 d . . .
H23 H 0.7063 0.4613 0.5061 0.064 Uiso 1 1 calc R . .
C24 C 0.6755(4) 0.3845(3) 0.4035(3) 0.0409(14) Uani 1 1 d . . .
H24 H 0.6618 0.3421 0.4152 0.049 Uiso 1 1 calc R . .
C25 C 0.7320(4) 0.2785(3) 0.2033(3) 0.0360(13) Uani 1 1 d D . .
H25A H 0.7231 0.2280 0.1636 0.043 Uiso 1 1 calc R . .
H25B H 0.7206 0.3169 0.1819 0.043 Uiso 1 1 calc R . .
C26 C 0.8465(4) 0.2919(4) 0.2452(3) 0.0498(18) Uani 1 1 d D . .
H26A H 0.8512 0.2653 0.2785 0.060 Uiso 1 1 calc R . .
H26B H 0.8630 0.3467 0.2743 0.060 Uiso 1 1 calc R . .
C27 C 0.9305(5) 0.2644(4) 0.1970(3) 0.0669(19) Uani 1 1 d D . .
H27A H 1.0028 0.2734 0.2275 0.080 Uiso 1 1 calc R . .
H27B H 0.9158 0.2091 0.1697 0.080 Uiso 1 1 calc R . .
C28 C 0.9325(6) 0.3023(5) 0.1451(5) 0.090(3) Uani 1 1 d D . .
H28A H 0.8646 0.2881 0.1105 0.135 Uiso 1 1 calc R . .
H28B H 0.9932 0.2861 0.1196 0.135 Uiso 1 1 calc R . .
H28C H 0.9411 0.3573 0.1713 0.135 Uiso 1 1 calc R . .
C29 C 0.4654(4) 0.3249(3) 0.1858(3) 0.0309(12) Uani 1 1 d . . .
C30 C 0.4143(5) 0.3881(3) 0.2254(3) 0.0375(15) Uani 1 1 d . . .
C31 C 0.3743(5) 0.4365(3) 0.1924(4) 0.0537(18) Uani 1 1 d . . .
H31 H 0.3408 0.4799 0.2189 0.064 Uiso 1 1 calc R . .
C32 C 0.3821(6) 0.4231(4) 0.1238(4) 0.060(2) Uani 1 1 d . . .
H32 H 0.3543 0.4571 0.1029 0.072 Uiso 1 1 calc R . .
C33 C 0.4308(5) 0.3595(3) 0.0830(3) 0.0509(15) Uani 1 1 d . . .
H33 H 0.4362 0.3509 0.0348 0.061 Uiso 1 1 calc R . .
C34 C 0.4712(4) 0.3088(3) 0.1129(3) 0.0381(12) Uani 1 1 d . . .
C35 C 0.5157(5) 0.2381(3) 0.0649(3) 0.0408(13) Uani 1 1 d . . .
H35 H 0.5540 0.2144 0.0969 0.049 Uiso 1 1 calc R . .
C36 C 0.5975(6) 0.2531(4) 0.0235(4) 0.066(2) Uani 1 1 d . . .
H36A H 0.6295 0.2060 -0.0012 0.099 Uiso 1 1 calc R . .
H36B H 0.6545 0.2911 0.0568 0.099 Uiso 1 1 calc R . .
H36C H 0.5614 0.2719 -0.0119 0.099 Uiso 1 1 calc R . .
C37 C 0.4243(5) 0.1809(3) 0.0144(4) 0.0639(19) Uani 1 1 d . . .
H37A H 0.3819 0.2032 -0.0160 0.096 Uiso 1 1 calc R . .
H37B H 0.3776 0.1671 0.0424 0.096 Uiso 1 1 calc R . .
H37C H 0.4546 0.1355 -0.0158 0.096 Uiso 1 1 calc R . .
C38 C 0.3966(5) 0.4036(3) 0.3013(3) 0.0486(15) Uani 1 1 d . . .
H38 H 0.4445 0.3717 0.3200 0.058 Uiso 1 1 calc R . .
C39 C 0.2801(6) 0.3798(4) 0.3011(5) 0.074(2) Uani 1 1 d . . .
H39A H 0.2307 0.4055 0.2774 0.112 Uiso 1 1 calc R . .
H39B H 0.2687 0.3938 0.3506 0.112 Uiso 1 1 calc R . .
H39C H 0.2660 0.3249 0.2753 0.112 Uiso 1 1 calc R . .
C40 C 0.4245(5) 0.4864(3) 0.3536(3) 0.0622(17) Uani 1 1 d . . .
H40A H 0.4991 0.5022 0.3537 0.093 Uiso 1 1 calc R . .
H40B H 0.4171 0.4912 0.4020 0.093 Uiso 1 1 calc R . .
H40C H 0.3752 0.5188 0.3386 0.093 Uiso 1 1 calc R . .
C41 C 0.2590(6) 0.1490(4) 0.1759(4) 0.0556(19) Uani 1 1 d . . .
C42 C 0.1956(6) 0.1923(5) 0.1385(4) 0.083(2) Uani 1 1 d . . .
H42A H 0.2356 0.1994 0.1038 0.125 Uiso 1 1 calc R . .
H42B H 0.1839 0.2418 0.1738 0.125 Uiso 1 1 calc R . .
H42C H 0.1257 0.1641 0.1134 0.125 Uiso 1 1 calc R . .
C43 C 0.2792(8) 0.0727(4) 0.1198(5) 0.093(3) Uani 1 1 d . . .
H43A H 0.2112 0.0487 0.0874 0.139 Uiso 1 1 calc R . .
H43B H 0.3078 0.0398 0.1440 0.139 Uiso 1 1 calc R . .
H43C H 0.3316 0.0809 0.0922 0.139 Uiso 1 1 calc R . .
C44 C 0.1958(7) 0.1351(7) 0.2290(5) 0.115(4) Uani 1 1 d . . .
H44A H 0.1872 0.1837 0.2669 0.172 Uiso 1 1 calc R . .
H44B H 0.2355 0.1032 0.2504 0.172 Uiso 1 1 calc R . .
H44C H 0.1244 0.1096 0.2035 0.172 Uiso 1 1 calc R . .
C45 C -0.2237(4) 0.6744(3) 0.2475(3) 0.0324(12) Uani 1 1 d . . .
C46 C -0.2854(4) 0.6060(3) 0.2020(3) 0.0378(13) Uani 1 1 d . . .
C47 C -0.3773(5) 0.5850(3) 0.2228(4) 0.0518(16) Uani 1 1 d . . .
H47 H -0.4191 0.5390 0.1926 0.062 Uiso 1 1 calc R . .
C48 C -0.4089(5) 0.6295(3) 0.2864(4) 0.0502(16) Uani 1 1 d . . .
H48 H -0.4724 0.6147 0.2993 0.060 Uiso 1 1 calc R . .
C49 C -0.3480(4) 0.6947(3) 0.3305(3) 0.0458(14) Uani 1 1 d . . .
H49 H -0.3689 0.7243 0.3748 0.055 Uiso 1 1 calc R . .
C50 C -0.2548(4) 0.7199(3) 0.3124(3) 0.0337(12) Uani 1 1 d . . .
C51 C -0.1922(4) 0.7923(3) 0.3639(3) 0.0404(13) Uani 1 1 d . . .
H51 H -0.1295 0.8006 0.3424 0.048 Uiso 1 1 calc R . .
C52 C -0.2604(5) 0.8598(3) 0.3738(4) 0.0575(17) Uani 1 1 d . . .
H52A H -0.3194 0.8556 0.3985 0.086 Uiso 1 1 calc R . .
H52B H -0.2905 0.8601 0.3268 0.086 Uiso 1 1 calc R . .
H52C H -0.2150 0.9069 0.4024 0.086 Uiso 1 1 calc R . .
C53 C -0.1472(5) 0.7894(4) 0.4358(3) 0.0675(18) Uani 1 1 d . . .
H53A H -0.0983 0.8347 0.4647 0.101 Uiso 1 1 calc R . .
H53B H -0.1076 0.7441 0.4284 0.101 Uiso 1 1 calc R . .
H53C H -0.2067 0.7873 0.4609 0.101 Uiso 1 1 calc R . .
C54 C -0.2553(6) 0.5545(4) 0.1306(4) 0.0521(19) Uani 1 1 d . . .
H54 H -0.1798 0.5710 0.1298 0.063 Uiso 1 1 calc R . .
C55 C -0.3304(7) 0.5627(4) 0.0678(3) 0.082(2) Uani 1 1 d . . .
H55A H -0.3033 0.5358 0.0232 0.122 Uiso 1 1 calc R . .
H55B H -0.3325 0.6164 0.0759 0.122 Uiso 1 1 calc R . .
H55C H -0.4033 0.5410 0.0640 0.122 Uiso 1 1 calc R . .
C56 C -0.2583(5) 0.4710(3) 0.1223(4) 0.0641(18) Uani 1 1 d . . .
H56A H -0.2102 0.4667 0.1630 0.096 Uiso 1 1 calc R . .
H56B H -0.2344 0.4401 0.0776 0.096 Uiso 1 1 calc R . .
H56C H -0.3323 0.4530 0.1212 0.096 Uiso 1 1 calc R . .
C57 C -0.0935(4) 0.6855(3) 0.0921(3) 0.0394(13) Uani 1 1 d . . .
C58 C -0.1400(5) 0.6943(3) 0.0292(3) 0.0495(15) Uani 1 1 d . . .
H58 H -0.1942 0.7285 0.0301 0.059 Uiso 1 1 calc R . .
C59 C -0.1055(6) 0.6521(4) -0.0352(3) 0.073(2) Uani 1 1 d . . .
H59 H -0.1379 0.6570 -0.0782 0.088 Uiso 1 1 calc R . .
C60 C -0.0258(7) 0.6040(4) -0.0369(4) 0.070(2) Uani 1 1 d . . .
H60 H -0.0020 0.5770 -0.0808 0.085 Uiso 1 1 calc R . .
C61 C 0.0195(5) 0.5943(3) 0.0235(3) 0.0541(16) Uani 1 1 d . . .
H61 H 0.0749 0.5608 0.0219 0.065 Uiso 1 1 calc R . .
C62 C -0.0154(4) 0.6335(3) 0.0876(3) 0.0399(13) Uani 1 1 d . . .
H62 H 0.0142 0.6249 0.1293 0.048 Uiso 1 1 calc R . .
C63 C 0.0196(4) 0.9145(2) 0.2807(3) 0.0328(11) Uani 1 1 d . . .
C64 C 0.1121(4) 0.9644(3) 0.3008(3) 0.0407(13) Uani 1 1 d . . .
H64 H 0.1781 0.9462 0.2868 0.049 Uiso 1 1 calc R . .
C65 C 0.1071(5) 1.0408(3) 0.3413(3) 0.0492(15) Uani 1 1 d . . .
H65 H 0.1698 1.0749 0.3543 0.059 Uiso 1 1 calc R . .
C66 C 0.0120(5) 1.0675(3) 0.3627(3) 0.0485(16) Uani 1 1 d . . .
H66 H 0.0089 1.1199 0.3898 0.058 Uiso 1 1 calc R . .
C67 C -0.0777(6) 1.0184(3) 0.3450(3) 0.0452(17) Uani 1 1 d . . .
H67 H -0.1425 1.0367 0.3612 0.054 Uiso 1 1 calc R . .
C68 C -0.0753(5) 0.9423(3) 0.3037(3) 0.0360(14) Uani 1 1 d . . .
H68 H -0.1386 0.9089 0.2910 0.043 Uiso 1 1 calc R . .
C69 C 0.0867(4) 0.8245(3) 0.1527(3) 0.0352(12) Uani 1 1 d D . .
H69A H 0.1629 0.8454 0.1716 0.042 Uiso 1 1 calc R . .
H69B H 0.0871 0.7732 0.1154 0.042 Uiso 1 1 calc R . .
C70 C 0.0300(6) 0.8741(4) 0.1172(3) 0.053(2) Uani 1 1 d D . .
H70A H 0.0379 0.9273 0.1519 0.063 Uiso 1 1 calc R . .
H70B H -0.0480 0.8573 0.1022 0.063 Uiso 1 1 calc R . .
C71 C 0.0788(8) 0.8689(4) 0.0517(4) 0.095(3) Uani 1 1 d D . .
H71A H 0.1575 0.8830 0.0663 0.113 Uiso 1 1 calc R . .
H71B H 0.0676 0.8161 0.0158 0.113 Uiso 1 1 calc R . .
C72 C 0.0270(8) 0.9209(5) 0.0184(5) 0.117(3) Uani 1 1 d D . .
H72A H -0.0506 0.9060 0.0029 0.176 Uiso 1 1 calc R . .
H72B H 0.0597 0.9172 -0.0230 0.176 Uiso 1 1 calc R . .
H72C H 0.0384 0.9732 0.0539 0.176 Uiso 1 1 calc R . .
C73 C 0.2093(4) 0.7906(3) 0.2991(3) 0.0320(12) Uani 1 1 d . . .
C74 C 0.2915(4) 0.7617(3) 0.2589(3) 0.0351(12) Uani 1 1 d . . .
C75 C 0.3996(4) 0.7833(3) 0.2940(3) 0.0455(14) Uani 1 1 d . . .
H75 H 0.4568 0.7651 0.2684 0.055 Uiso 1 1 calc R . .
C76 C 0.4227(5) 0.8313(3) 0.3659(3) 0.0516(15) Uani 1 1 d . . .
H76 H 0.4958 0.8463 0.3890 0.062 Uiso 1 1 calc R . .
C77 C 0.3422(5) 0.8570(3) 0.4039(3) 0.0417(15) Uani 1 1 d . . .
H77 H 0.3602 0.8885 0.4535 0.050 Uiso 1 1 calc R . .
C78 C 0.2337(4) 0.8383(3) 0.3720(3) 0.0313(12) Uani 1 1 d . . .
C79 C 0.1495(4) 0.8645(3) 0.4183(3) 0.0337(12) Uani 1 1 d . . .
H79 H 0.0785 0.8585 0.3860 0.040 Uiso 1 1 calc R . .
C80 C 0.1674(5) 0.9466(3) 0.4718(3) 0.0582(17) Uani 1 1 d . . .
H80A H 0.2295 0.9520 0.5093 0.087 Uiso 1 1 calc R . .
H80B H 0.1028 0.9609 0.4934 0.087 Uiso 1 1 calc R . .
H80C H 0.1815 0.9796 0.4469 0.087 Uiso 1 1 calc R . .
C81 C 0.1414(5) 0.8112(3) 0.4593(3) 0.0565(17) Uani 1 1 d . . .
H81A H 0.1206 0.7591 0.4247 0.085 Uiso 1 1 calc R . .
H81B H 0.0869 0.8277 0.4901 0.085 Uiso 1 1 calc R . .
H81C H 0.2116 0.8132 0.4888 0.085 Uiso 1 1 calc R . .
C82 C 0.2686(4) 0.7028(3) 0.1829(3) 0.0430(13) Uani 1 1 d . . .
H82 H 0.1900 0.7015 0.1641 0.052 Uiso 1 1 calc R . .
C83 C 0.2905(6) 0.6239(3) 0.1820(4) 0.068(2) Uani 1 1 d . . .
H83A H 0.2617 0.5854 0.1344 0.102 Uiso 1 1 calc R . .
H83B H 0.2552 0.6150 0.2179 0.102 Uiso 1 1 calc R . .
H83C H 0.3686 0.6210 0.1933 0.102 Uiso 1 1 calc R . .
C84 C 0.3317(7) 0.7195(4) 0.1313(4) 0.068(3) Uani 1 1 d . . .
H84A H 0.3167 0.7695 0.1311 0.103 Uiso 1 1 calc R . .
H84B H 0.3094 0.6808 0.0828 0.103 Uiso 1 1 calc R . .
H84C H 0.4093 0.7189 0.1470 0.103 Uiso 1 1 calc R . .
C85 C 0.0535(6) 0.5270(3) 0.2308(4) 0.0533(17) Uani 1 1 d . . .
H85A H 0.1207 0.5305 0.2132 0.080 Uiso 1 1 calc R . .
H85B H -0.0082 0.5273 0.1952 0.080 Uiso 1 1 calc R . .
H85C H 0.0478 0.4798 0.2388 0.080 Uiso 1 1 calc R . .
C86 C 0.0537(4) 0.5945(3) 0.3013(3) 0.0357(12) Uani 1 1 d . . .
C87 C 0.1590(5) 0.6008(3) 0.3507(3) 0.0602(17) Uani 1 1 d . . .
H87A H 0.1689 0.5525 0.3560 0.090 Uiso 1 1 calc R . .
H87B H 0.1577 0.6409 0.3977 0.090 Uiso 1 1 calc R . .
H87C H 0.2187 0.6132 0.3304 0.090 Uiso 1 1 calc R . .
C88 C -0.0404(5) 0.5756(4) 0.3341(4) 0.0610(19) Uani 1 1 d . . .
H88A H -0.1092 0.5721 0.3025 0.092 Uiso 1 1 calc R . .
H88B H -0.0406 0.6156 0.3813 0.092 Uiso 1 1 calc R . .
H88C H -0.0310 0.5271 0.3392 0.092 Uiso 1 1 calc R . .
C90 C 0.9969(7) 0.5422(3) 0.5050(5) 0.122(4) Uani 1 1 d D . .
H90A H 1.0677 0.5614 0.5003 0.147 Uiso 1 1 calc R . .
H90B H 0.9426 0.5445 0.4654 0.147 Uiso 1 1 calc R . .
C91 C 0.9679(8) 0.5958(5) 0.5765(4) 0.125(4) Uani 1 1 d D . .
H91A H 1.0234 0.5963 0.6168 0.151 Uiso 1 1 calc R . .
H91B H 0.8975 0.5775 0.5825 0.151 Uiso 1 1 calc R . .
C92 C 0.9617(8) 0.6779(5) 0.5778(6) 0.160(5) Uani 1 1 d D . .
H92A H 1.0124 0.6864 0.5492 0.241 Uiso 1 1 calc R . .
H92B H 0.9808 0.7148 0.6273 0.241 Uiso 1 1 calc R . .
H92C H 0.8881 0.6839 0.5575 0.241 Uiso 1 1 calc R . .

loop_
_atom_site_aniso_label
_atom_site_aniso_U_11
_atom_site_aniso_U_22
_atom_site_aniso_U_33
_atom_site_aniso_U_23
_atom_site_aniso_U_13
_atom_site_aniso_U_12
Zn1 0.0300(3) 0.0364(3) 0.0395(4) 0.0189(3) 0.0056(3) 0.0020(2)
Zn2 0.0304(3) 0.0304(3) 0.0317(3) 0.0149(2) 0.0065(3) 0.0039(2)
N1 0.046(3) 0.028(2) 0.033(3) 0.018(2) 0.017(2) 0.011(2)
N2 0.028(2) 0.031(2) 0.034(2) 0.0179(18) 0.0081(18) 0.0089(17)
N3 0.028(2) 0.029(2) 0.029(2) 0.0146(17) 0.0034(18) 0.0014(17)
N4 0.031(2) 0.026(2) 0.027(2) 0.0092(17) 0.0059(18) 0.0000(16)
P1 0.0350(7) 0.0332(7) 0.0289(7) 0.0147(6) 0.0056(6) 0.0099(5)
P2 0.0291(7) 0.0311(7) 0.0273(7) 0.0127(6) 0.0081(6) 0.0052(5)
P3 0.0354(7) 0.0318(7) 0.0284(7) 0.0132(6) 0.0041(6) 0.0040(6)
P4 0.0346(7) 0.0263(6) 0.0300(8) 0.0127(6) 0.0090(6) 0.0052(6)
S1 0.0466(8) 0.0538(8) 0.0358(8) 0.0196(7) 0.0010(6) 0.0123(6)
S2 0.0440(8) 0.0484(8) 0.0457(9) 0.0214(7) 0.0002(7) 0.0133(6)
C1 0.031(3) 0.039(3) 0.038(4) 0.020(3) 0.000(3) -0.002(3)
C2 0.046(4) 0.046(3) 0.038(4) 0.018(3) 0.012(3) 0.003(3)
C3 0.063(4) 0.064(4) 0.044(4) 0.029(3) 0.017(3) -0.007(3)
C4 0.068(4) 0.064(4) 0.063(5) 0.035(4) 0.013(4) -0.016(3)
C5 0.069(4) 0.045(3) 0.070(5) 0.034(3) 0.006(4) -0.004(3)
C6 0.044(3) 0.037(3) 0.049(4) 0.023(3) 0.006(3) 0.005(2)
C7 0.066(4) 0.031(3) 0.064(4) 0.022(3) 0.018(3) 0.006(3)
C8 0.123(7) 0.086(5) 0.109(7) 0.061(5) 0.057(6) 0.064(5)
C9 0.134(7) 0.035(3) 0.073(5) 0.011(3) 0.017(5) -0.021(4)
C10 0.065(4) 0.047(4) 0.041(4) 0.015(3) 0.032(3) 0.010(3)
C11 0.116(6) 0.064(4) 0.048(4) 0.010(3) 0.024(4) -0.015(4)
C12 0.120(7) 0.068(4) 0.127(7) 0.047(5) 0.076(6) 0.053(5)
C13 0.037(3) 0.032(3) 0.034(3) 0.014(2) 0.017(2) 0.016(2)
C14 0.050(4) 0.042(3) 0.034(3) 0.012(3) 0.018(3) 0.010(3)
C15 0.058(4) 0.049(4) 0.050(4) 0.001(3) 0.012(3) -0.007(3)
C16 0.089(6) 0.057(4) 0.061(5) 0.008(3) 0.035(4) 0.024(4)
C17 0.057(4) 0.074(4) 0.072(5) 0.018(4) 0.028(4) 0.034(3)
C18 0.053(4) 0.053(3) 0.046(4) 0.016(3) 0.015(3) 0.022(3)
C19 0.032(3) 0.036(3) 0.032(3) 0.011(2) 0.010(2) 0.004(2)
C20 0.042(3) 0.040(3) 0.043(3) 0.012(3) 0.015(3) 0.005(3)
C21 0.040(3) 0.025(3) 0.083(5) 0.008(3) 0.015(3) -0.002(2)
C22 0.045(4) 0.040(3) 0.064(5) -0.004(3) 0.008(3) -0.003(3)
C23 0.053(4) 0.052(4) 0.045(4) 0.006(3) 0.014(3) -0.002(3)
C24 0.040(3) 0.042(3) 0.035(3) 0.008(3) 0.008(3) 0.000(3)
C25 0.038(3) 0.040(3) 0.031(3) 0.016(3) 0.005(2) 0.002(3)
C26 0.030(4) 0.072(5) 0.043(4) 0.018(4) 0.008(3) 0.005(3)
C27 0.043(4) 0.102(5) 0.061(4) 0.034(4) 0.018(3) 0.007(3)
C28 0.059(5) 0.117(7) 0.114(7) 0.061(6) 0.031(5) 0.002(5)
C29 0.031(3) 0.027(2) 0.034(3) 0.013(2) 0.001(2) -0.001(2)
C30 0.033(3) 0.033(3) 0.047(4) 0.017(3) 0.004(3) 0.005(2)
C31 0.057(4) 0.043(3) 0.064(5) 0.027(3) 0.003(4) 0.015(3)
C32 0.063(4) 0.048(4) 0.074(5) 0.038(4) -0.011(4) 0.011(3)
C33 0.060(4) 0.059(4) 0.042(4) 0.033(3) -0.002(3) 0.004(3)
C34 0.036(3) 0.041(3) 0.040(3) 0.022(3) 0.000(2) -0.004(2)
C35 0.054(4) 0.049(3) 0.028(3) 0.026(3) 0.004(3) 0.006(3)
C36 0.084(5) 0.068(5) 0.055(5) 0.030(4) 0.021(4) -0.004(4)
C37 0.065(4) 0.053(4) 0.053(4) 0.004(3) -0.005(3) -0.007(3)
C38 0.048(4) 0.043(3) 0.058(4) 0.019(3) 0.019(3) 0.016(3)
C39 0.070(5) 0.063(4) 0.100(6) 0.030(4) 0.043(5) 0.009(4)
C40 0.059(4) 0.054(4) 0.061(4) 0.008(3) 0.011(3) 0.014(3)
C41 0.050(4) 0.063(4) 0.053(5) 0.023(4) 0.006(4) 0.004(3)
C42 0.054(4) 0.123(6) 0.068(5) 0.039(5) -0.005(4) 0.015(4)
C43 0.100(7) 0.055(5) 0.093(7) 0.017(5) -0.034(5) -0.017(5)
C44 0.059(6) 0.186(11) 0.107(8) 0.076(8) -0.006(5) -0.042(6)
C45 0.029(3) 0.036(3) 0.035(3) 0.017(3) 0.003(2) 0.002(2)
C46 0.038(3) 0.030(3) 0.044(3) 0.016(2) -0.002(3) -0.001(2)
C47 0.046(4) 0.044(3) 0.066(5) 0.027(3) 0.001(3) -0.011(3)
C48 0.034(3) 0.053(4) 0.073(5) 0.035(4) 0.010(3) 0.001(3)
C49 0.041(3) 0.046(3) 0.061(4) 0.028(3) 0.019(3) 0.009(3)
C50 0.027(3) 0.041(3) 0.037(3) 0.020(3) 0.003(2) 0.003(2)
C51 0.028(3) 0.049(3) 0.040(3) 0.008(3) 0.017(2) 0.007(2)
C52 0.051(4) 0.047(3) 0.076(5) 0.020(3) 0.025(3) 0.009(3)
C53 0.057(4) 0.089(5) 0.047(4) 0.022(3) -0.006(3) 0.004(3)
C54 0.056(4) 0.045(4) 0.048(4) 0.015(3) -0.001(3) -0.012(3)
C55 0.117(7) 0.078(5) 0.041(4) 0.024(4) -0.012(4) -0.010(4)
C56 0.070(4) 0.043(3) 0.065(4) 0.007(3) 0.010(4) -0.007(3)
C57 0.047(3) 0.037(3) 0.032(3) 0.010(2) 0.011(3) -0.005(3)
C58 0.059(4) 0.054(3) 0.035(3) 0.020(3) 0.002(3) -0.011(3)
C59 0.100(6) 0.081(5) 0.025(4) 0.009(3) 0.005(4) -0.025(5)
C60 0.099(6) 0.057(4) 0.041(4) -0.005(3) 0.031(4) -0.003(4)
C61 0.073(4) 0.041(3) 0.040(4) 0.003(3) 0.019(3) 0.001(3)
C62 0.053(3) 0.030(3) 0.037(3) 0.011(2) 0.014(3) 0.002(2)
C63 0.046(3) 0.024(2) 0.031(3) 0.014(2) 0.008(2) 0.003(2)
C64 0.045(3) 0.033(3) 0.043(3) 0.013(2) 0.011(3) 0.002(2)
C65 0.061(4) 0.034(3) 0.048(4) 0.011(3) 0.012(3) -0.004(3)
C66 0.070(4) 0.029(3) 0.043(4) 0.012(3) 0.007(3) 0.016(3)
C67 0.058(4) 0.034(3) 0.040(4) 0.009(3) 0.013(3) 0.012(3)
C68 0.037(3) 0.034(3) 0.037(3) 0.013(3) 0.009(3) 0.006(3)
C69 0.050(3) 0.027(3) 0.033(3) 0.012(2) 0.018(3) 0.004(2)
C70 0.087(6) 0.042(4) 0.030(4) 0.015(3) 0.013(4) -0.003(4)
C71 0.181(10) 0.062(5) 0.059(5) 0.043(4) 0.023(6) 0.019(5)
C72 0.154(9) 0.127(8) 0.084(7) 0.059(6) 0.010(6) -0.013(7)
C73 0.032(3) 0.027(3) 0.041(3) 0.017(2) 0.006(2) 0.004(2)
C74 0.032(3) 0.033(3) 0.047(3) 0.021(2) 0.017(3) 0.008(2)
C75 0.032(3) 0.053(3) 0.072(4) 0.041(3) 0.022(3) 0.014(3)
C76 0.031(3) 0.067(4) 0.066(5) 0.038(4) 0.002(3) -0.001(3)
C77 0.036(3) 0.049(3) 0.041(4) 0.020(3) 0.002(3) 0.004(3)
C78 0.032(3) 0.034(3) 0.033(3) 0.019(3) 0.002(2) 0.003(2)
C79 0.029(3) 0.039(3) 0.036(3) 0.019(2) 0.006(2) -0.003(2)
C80 0.074(4) 0.050(3) 0.043(4) 0.008(3) 0.014(3) 0.002(3)
C81 0.066(4) 0.069(4) 0.052(4) 0.041(3) 0.018(3) 0.011(3)
C82 0.046(3) 0.040(3) 0.052(4) 0.019(3) 0.029(3) 0.015(2)
C83 0.077(5) 0.032(3) 0.098(6) 0.022(3) 0.029(4) 0.011(3)
C84 0.090(6) 0.060(5) 0.061(5) 0.015(4) 0.052(4) -0.002(4)
C85 0.057(4) 0.039(3) 0.064(5) 0.018(3) 0.013(4) 0.009(3)
C86 0.033(3) 0.037(3) 0.039(3) 0.017(3) 0.006(3) 0.003(2)
C87 0.063(4) 0.050(3) 0.069(4) 0.029(3) 0.002(3) 0.022(3)
C88 0.064(5) 0.075(4) 0.079(5) 0.061(4) 0.029(4) 0.023(4)
C90 0.071(5) 0.215(13) 0.110(8) 0.103(10) -0.004(5) 0.002(8)
C91 0.124(8) 0.138(9) 0.093(7) 0.047(7) -0.044(6) -0.007(7)
C92 0.094(8) 0.192(13) 0.167(12) 0.067(10) -0.048(7) -0.036(8)

loop_
_atom_type_symbol
_atom_type_description
_atom_type_scat_dispersion_real
_atom_type_scat_dispersion_imag
_atom_type_scat_source
C C 0.0033 0.0016 'International Tables Vol C Tables 4.2.6.8 and 6.1.1.4'
H H 0.0000 0.0000 'International Tables Vol C Tables 4.2.6.8 and 6.1.1.4'
N N 0.0061 0.0033 'International Tables Vol C Tables 4.2.6.8 and 6.1.1.4'
P P 0.1023 0.0942 'International Tables Vol C Tables 4.2.6.8 and 6.1.1.4'
S S 0.1246 0.1234 'International Tables Vol C Tables 4.2.6.8 and 6.1.1.4'
Zn Zn 0.2839 1.4301 'International Tables Vol C Tables 4.2.6.8 and 6.1.1.4'

loop_
_geom_angle_atom_site_label_1
_geom_angle_atom_site_label_2
_geom_angle_atom_site_label_3
_geom_angle
_geom_angle_site_symmetry_1
_geom_angle_site_symmetry_3
_geom_angle_publ_flag
N1 Zn1 N2 95.71(17) . . ?
N1 Zn1 C41 129.4(3) . . ?
N2 Zn1 C41 133.6(2) . . ?
N4 Zn2 C86 138.44(19) . . ?
N4 Zn2 N3 95.92(15) . . ?
C86 Zn2 N3 124.53(18) . . ?
C1 N1 P1 121.1(4) . . ?
C1 N1 Zn1 120.4(4) . . ?
P1 N1 Zn1 118.4(2) . . ?
C29 N2 P2 120.9(3) . . ?
C29 N2 Zn1 120.9(3) . . ?
P2 N2 Zn1 117.4(2) . . ?
C45 N3 P3 120.6(3) . . ?
C45 N3 Zn2 121.0(3) . . ?
P3 N3 Zn2 117.8(2) . . ?
C73 N4 P4 121.7(3) . . ?
C73 N4 Zn2 119.8(3) . . ?
P4 N4 Zn2 118.1(2) . . ?
N1 P1 C13 111.6(2) . . ?
N1 P1 S1 120.42(18) . . ?
C13 P1 S1 110.66(19) . . ?
N1 P1 P2 99.39(16) . . ?
C13 P1 P2 98.00(17) . . ?
S1 P1 P2 114.04(8) . . ?
N2 P2 C19 114.6(2) . . ?
N2 P2 C25 115.3(2) . . ?
C19 P2 C25 102.3(2) . . ?
N2 P2 P1 102.65(14) . . ?
C19 P2 P1 114.77(18) . . ?
C25 P2 P1 107.48(19) . . ?
N3 P3 C57 110.2(2) . . ?
N3 P3 S2 120.97(16) . . ?
C57 P3 S2 111.6(2) . . ?
N3 P3 P4 99.67(14) . . ?
C57 P3 P4 96.45(18) . . ?
S2 P3 P4 114.77(8) . . ?
N4 P4 C69 114.2(2) . . ?
N4 P4 C63 115.3(2) . . ?
C69 P4 C63 101.1(2) . . ?
N4 P4 P3 102.55(14) . . ?
C69 P4 P3 108.29(18) . . ?
C63 P4 P3 115.69(18) . . ?
C6 C1 C2 118.9(5) . . ?
C6 C1 N1 121.1(5) . . ?
C2 C1 N1 120.0(5) . . ?
C3 C2 C1 119.9(6) . . ?
C3 C2 C10 118.7(6) . . ?
C1 C2 C10 121.4(5) . . ?
C4 C3 C2 121.4(6) . . ?
C4 C3 H3 119.3 . . ?
C2 C3 H3 119.3 . . ?
C3 C4 C5 120.2(6) . . ?
C3 C4 H4 119.9 . . ?
C5 C4 H4 119.9 . . ?
C4 C5 C6 120.5(5) . . ?
C4 C5 H5 119.7 . . ?
C6 C5 H5 119.7 . . ?
C5 C6 C1 119.1(5) . . ?
C5 C6 C7 119.2(5) . . ?
C1 C6 C7 121.7(5) . . ?
C6 C7 C8 109.1(6) . . ?
C6 C7 C9 112.8(5) . . ?
C8 C7 C9 110.8(6) . . ?
C6 C7 H7 108.0 . . ?
C8 C7 H7 108.0 . . ?
C9 C7 H7 108.0 . . ?
C7 C8 H8A 109.5 . . ?
C7 C8 H8B 109.5 . . ?
H8A C8 H8B 109.5 . . ?
C7 C8 H8C 109.5 . . ?
H8A C8 H8C 109.5 . . ?
H8B C8 H8C 109.5 . . ?
C7 C9 H9A 109.5 . . ?
C7 C9 H9B 109.5 . . ?
H9A C9 H9B 109.5 . . ?
C7 C9 H9C 109.5 . . ?
H9A C9 H9C 109.5 . . ?
H9B C9 H9C 109.5 . . ?
C2 C10 C12 110.0(5) . . ?
C2 C10 C11 112.2(6) . . ?
C12 C10 C11 111.1(6) . . ?
C2 C10 H10 107.8 . . ?
C12 C10 H10 107.8 . . ?
C11 C10 H10 107.8 . . ?
C10 C11 H11A 109.5 . . ?
C10 C11 H11B 109.5 . . ?
H11A C11 H11B 109.5 . . ?
C10 C11 H11C 109.5 . . ?
H11A C11 H11C 109.5 . . ?
H11B C11 H11C 109.5 . . ?
C10 C12 H12A 109.5 . . ?
C10 C12 H12B 109.5 . . ?
H12A C12 H12B 109.5 . . ?
C10 C12 H12C 109.5 . . ?
H12A C12 H12C 109.5 . . ?
H12B C12 H12C 109.5 . . ?
C18 C13 C14 118.6(5) . . ?
C18 C13 P1 120.6(4) . . ?
C14 C13 P1 120.8(4) . . ?
C15 C14 C13 120.0(6) . . ?
C15 C14 H14 120.0 . . ?
C13 C14 H14 120.0 . . ?
C14 C15 C16 121.1(6) . . ?
C14 C15 H15 119.5 . . ?
C16 C15 H15 119.5 . . ?
C15 C16 C17 119.5(6) . . ?
C15 C16 H16 120.3 . . ?
C17 C16 H16 120.3 . . ?
C18 C17 C16 119.3(6) . . ?
C18 C17 H17 120.3 . . ?
C16 C17 H17 120.3 . . ?
C17 C18 C13 121.6(6) . . ?
C17 C18 H18 119.2 . . ?
C13 C18 H18 119.2 . . ?
C20 C19 C24 119.1(5) . . ?
C20 C19 P2 117.9(4) . . ?
C24 C19 P2 122.9(4) . . ?
C19 C20 C21 120.4(6) . . ?
C19 C20 H20 119.8 . . ?
C21 C20 H20 119.8 . . ?
C22 C21 C20 118.5(6) . . ?
C22 C21 H21 120.8 . . ?
C20 C21 H21 120.8 . . ?
C21 C22 C23 121.1(6) . . ?
C21 C22 H22 119.5 . . ?
C23 C22 H22 119.5 . . ?
C22 C23 C24 120.2(7) . . ?
C22 C23 H23 119.9 . . ?
C24 C23 H23 119.9 . . ?
C23 C24 C19 120.7(6) . . ?
C23 C24 H24 119.6 . . ?
C19 C24 H24 119.6 . . ?
C26 C25 P2 112.8(4) . . ?
C26 C25 H25A 109.0 . . ?
P2 C25 H25A 109.0 . . ?
C26 C25 H25B 109.0 . . ?
P2 C25 H25B 109.0 . . ?
H25A C25 H25B 107.8 . . ?
C25 C26 C27 112.8(5) . . ?
C25 C26 H26A 109.0 . . ?
C27 C26 H26A 109.0 . . ?
C25 C26 H26B 109.0 . . ?
C27 C26 H26B 109.0 . . ?
H26A C26 H26B 107.8 . . ?
C28 C27 C26 113.8(6) . . ?
C28 C27 H27A 108.8 . . ?
C26 C27 H27A 108.8 . . ?
C28 C27 H27B 108.8 . . ?
C26 C27 H27B 108.8 . . ?
H27A C27 H27B 107.7 . . ?
C27 C28 H28A 109.5 . . ?
C27 C28 H28B 109.5 . . ?
H28A C28 H28B 109.5 . . ?
C27 C28 H28C 109.5 . . ?
H28A C28 H28C 109.5 . . ?
H28B C28 H28C 109.5 . . ?
C30 C29 C34 120.6(5) . . ?
C30 C29 N2 120.0(5) . . ?
C34 C29 N2 119.3(4) . . ?
C31 C30 C29 118.5(6) . . ?
C31 C30 C38 119.0(6) . . ?
C29 C30 C38 122.5(5) . . ?
C32 C31 C30 121.6(6) . . ?
C32 C31 H31 119.2 . . ?
C30 C31 H31 119.2 . . ?
C31 C32 C33 120.7(6) . . ?
C31 C32 H32 119.6 . . ?
C33 C32 H32 119.6 . . ?
C34 C33 C32 120.2(6) . . ?
C34 C33 H33 119.9 . . ?
C32 C33 H33 119.9 . . ?
C33 C34 C29 118.3(5) . . ?
C33 C34 C35 118.1(5) . . ?
C29 C34 C35 123.5(4) . . ?
C34 C35 C36 114.2(5) . . ?
C34 C35 C37 110.7(5) . . ?
C36 C35 C37 110.8(5) . . ?
C34 C35 H35 106.9 . . ?
C36 C35 H35 106.9 . . ?
C37 C35 H35 106.9 . . ?
C35 C36 H36A 109.5 . . ?
C35 C36 H36B 109.5 . . ?
H36A C36 H36B 109.5 . . ?
C35 C36 H36C 109.5 . . ?
H36A C36 H36C 109.5 . . ?
H36B C36 H36C 109.5 . . ?
C35 C37 H37A 109.5 . . ?
C35 C37 H37B 109.5 . . ?
H37A C37 H37B 109.5 . . ?
C35 C37 H37C 109.5 . . ?
H37A C37 H37C 109.5 . . ?
H37B C37 H37C 109.5 . . ?
C30 C38 C39 110.6(6) . . ?
C30 C38 C40 114.2(5) . . ?
C39 C38 C40 109.0(5) . . ?
C30 C38 H38 107.6 . . ?
C39 C38 H38 107.6 . . ?
C40 C38 H38 107.6 . . ?
C38 C39 H39A 109.5 . . ?
C38 C39 H39B 109.5 . . ?
H39A C39 H39B 109.5 . . ?
C38 C39 H39C 109.5 . . ?
H39A C39 H39C 109.5 . . ?
H39B C39 H39C 109.5 . . ?
C38 C40 H40A 109.5 . . ?
C38 C40 H40B 109.5 . . ?
H40A C40 H40B 109.5 . . ?
C38 C40 H40C 109.5 . . ?
H40A C40 H40C 109.5 . . ?
H40B C40 H40C 109.5 . . ?
C42 C41 C43 108.7(7) . . ?
C42 C41 C44 110.2(7) . . ?
C43 C41 C44 109.4(8) . . ?
C42 C41 Zn1 114.7(5) . . ?
C43 C41 Zn1 104.2(5) . . ?
C44 C41 Zn1 109.5(5) . . ?
C41 C42 H42A 109.5 . . ?
C41 C42 H42B 109.5 . . ?
H42A C42 H42B 109.5 . . ?
C41 C42 H42C 109.5 . . ?
H42A C42 H42C 109.5 . . ?
H42B C42 H42C 109.5 . . ?
C41 C43 H43A 109.5 . . ?
C41 C43 H43B 109.5 . . ?
H43A C43 H43B 109.5 . . ?
C41 C43 H43C 109.5 . . ?
H43A C43 H43C 109.5 . . ?
H43B C43 H43C 109.5 . . ?
C41 C44 H44A 109.5 . . ?
C41 C44 H44B 109.5 . . ?
H44A C44 H44B 109.5 . . ?
C41 C44 H44C 109.5 . . ?
H44A C44 H44C 109.5 . . ?
H44B C44 H44C 109.5 . . ?
C50 C45 C46 120.2(5) . . ?
C50 C45 N3 119.8(4) . . ?
C46 C45 N3 120.0(5) . . ?
C47 C46 C45 118.7(5) . . ?
C47 C46 C54 119.0(5) . . ?
C45 C46 C54 122.3(5) . . ?
C48 C47 C46 121.6(5) . . ?
C48 C47 H47 119.2 . . ?
C46 C47 H47 119.2 . . ?
C49 C48 C47 119.3(5) . . ?
C49 C48 H48 120.3 . . ?
C47 C48 H48 120.3 . . ?
C48 C49 C50 122.1(6) . . ?
C48 C49 H49 118.9 . . ?
C50 C49 H49 118.9 . . ?
C45 C50 C49 118.1(5) . . ?
C45 C50 C51 123.1(5) . . ?
C49 C50 C51 118.8(5) . . ?
C50 C51 C53 112.7(5) . . ?
C50 C51 C52 111.2(5) . . ?
C53 C51 C52 110.5(5) . . ?
C50 C51 H51 107.4 . . ?
C53 C51 H51 107.4 . . ?
C52 C51 H51 107.4 . . ?
C51 C52 H52A 109.5 . . ?
C51 C52 H52B 109.5 . . ?
H52A C52 H52B 109.5 . . ?
C51 C52 H52C 109.5 . . ?
H52A C52 H52C 109.5 . . ?
H52B C52 H52C 109.5 . . ?
C51 C53 H53A 109.5 . . ?
C51 C53 H53B 109.5 . . ?
H53A C53 H53B 109.5 . . ?
C51 C53 H53C 109.5 . . ?
H53A C53 H53C 109.5 . . ?
H53B C53 H53C 109.5 . . ?
C46 C54 C55 110.4(6) . . ?
C46 C54 C56 111.6(5) . . ?
C55 C54 C56 110.4(5) . . ?
C46 C54 H54 108.1 . . ?
C55 C54 H54 108.1 . . ?
C56 C54 H54 108.1 . . ?
C54 C55 H55A 109.5 . . ?
C54 C55 H55B 109.5 . . ?
H55A C55 H55B 109.5 . . ?
C54 C55 H55C 109.5 . . ?
H55A C55 H55C 109.5 . . ?
H55B C55 H55C 109.5 . . ?
C54 C56 H56A 109.5 . . ?
C54 C56 H56B 109.5 . . ?
H56A C56 H56B 109.5 . . ?
C54 C56 H56C 109.5 . . ?
H56A C56 H56C 109.5 . . ?
H56B C56 H56C 109.5 . . ?
C62 C57 C58 118.3(5) . . ?
C62 C57 P3 121.6(4) . . ?
C58 C57 P3 120.1(4) . . ?
C59 C58 C57 119.1(6) . . ?
C59 C58 H58 120.5 . . ?
C57 C58 H58 120.5 . . ?
C60 C59 C58 120.9(7) . . ?
C60 C59 H59 119.5 . . ?
C58 C59 H59 119.5 . . ?
C61 C60 C59 120.7(6) . . ?
C61 C60 H60 119.7 . . ?
C59 C60 H60 119.7 . . ?
C60 C61 C62 119.7(6) . . ?
C60 C61 H61 120.2 . . ?
C62 C61 H61 120.2 . . ?
C61 C62 C57 121.2(6) . . ?
C61 C62 H62 119.4 . . ?
C57 C62 H62 119.4 . . ?
C68 C63 C64 119.0(4) . . ?
C68 C63 P4 122.9(4) . . ?
C64 C63 P4 118.1(4) . . ?
C65 C64 C63 119.7(5) . . ?
C65 C64 H64 120.1 . . ?
C63 C64 H64 120.1 . . ?
C66 C65 C64 120.5(5) . . ?
C66 C65 H65 119.8 . . ?
C64 C65 H65 119.8 . . ?
C67 C66 C65 119.9(5) . . ?
C67 C66 H66 120.1 . . ?
C65 C66 H66 120.1 . . ?
C66 C67 C68 120.7(6) . . ?
C66 C67 H67 119.7 . . ?
C68 C67 H67 119.7 . . ?
C67 C68 C63 120.2(5) . . ?
C67 C68 H68 119.9 . . ?
C63 C68 H68 119.9 . . ?
C70 C69 P4 116.0(4) . . ?
C70 C69 H69A 108.3 . . ?
P4 C69 H69A 108.3 . . ?
C70 C69 H69B 108.3 . . ?
P4 C69 H69B 108.3 . . ?
H69A C69 H69B 107.4 . . ?
C69 C70 C71 110.3(5) . . ?
C69 C70 H70A 109.6 . . ?
C71 C70 H70A 109.6 . . ?
C69 C70 H70B 109.6 . . ?
C71 C70 H70B 109.6 . . ?
H70A C70 H70B 108.1 . . ?
C72 C71 C70 110.6(6) . . ?
C72 C71 H71A 109.5 . . ?
C70 C71 H71A 109.5 . . ?
C72 C71 H71B 109.5 . . ?
C70 C71 H71B 109.5 . . ?
H71A C71 H71B 108.1 . . ?
C71 C72 H72A 109.5 . . ?
C71 C72 H72B 109.5 . . ?
H72A C72 H72B 109.5 . . ?
C71 C72 H72C 109.5 . . ?
H72A C72 H72C 109.5 . . ?
H72B C72 H72C 109.5 . . ?
C78 C73 C74 121.5(5) . . ?
C78 C73 N4 119.2(5) . . ?
C74 C73 N4 119.2(4) . . ?
C75 C74 C73 117.8(5) . . ?
C75 C74 C82 118.9(5) . . ?
C73 C74 C82 122.9(4) . . ?
C76 C75 C74 120.1(5) . . ?
C76 C75 H75 119.9 . . ?
C74 C75 H75 119.9 . . ?
C77 C76 C75 120.9(5) . . ?
C77 C76 H76 119.5 . . ?
C75 C76 H76 119.5 . . ?
C76 C77 C78 121.6(6) . . ?
C76 C77 H77 119.2 . . ?
C78 C77 H77 119.2 . . ?
C77 C78 C73 118.0(5) . . ?
C77 C78 C79 118.5(5) . . ?
C73 C78 C79 123.2(5) . . ?
C78 C79 C80 115.6(4) . . ?
C78 C79 C81 108.4(4) . . ?
C80 C79 C81 109.4(5) . . ?
C78 C79 H79 107.7 . . ?
C80 C79 H79 107.7 . . ?
C81 C79 H79 107.7 . . ?
C79 C80 H80A 109.5 . . ?
C79 C80 H80B 109.5 . . ?
H80A C80 H80B 109.5 . . ?
C79 C80 H80C 109.5 . . ?
H80A C80 H80C 109.5 . . ?
H80B C80 H80C 109.5 . . ?
C79 C81 H81A 109.5 . . ?
C79 C81 H81B 109.5 . . ?
H81A C81 H81B 109.5 . . ?
C79 C81 H81C 109.5 . . ?
H81A C81 H81C 109.5 . . ?
H81B C81 H81C 109.5 . . ?
C74 C82 C83 110.5(5) . . ?
C74 C82 C84 114.3(5) . . ?
C83 C82 C84 109.4(5) . . ?
C74 C82 H82 107.4 . . ?
C83 C82 H82 107.4 . . ?
C84 C82 H82 107.4 . . ?
C82 C83 H83A 109.5 . . ?
C82 C83 H83B 109.5 . . ?
H83A C83 H83B 109.5 . . ?
C82 C83 H83C 109.5 . . ?
H83A C83 H83C 109.5 . . ?
H83B C83 H83C 109.5 . . ?
C82 C84 H84A 109.5 . . ?
C82 C84 H84B 109.5 . . ?
H84A C84 H84B 109.5 . . ?
C82 C84 H84C 109.5 . . ?
H84A C84 H84C 109.5 . . ?
H84B C84 H84C 109.5 . . ?
C86 C85 H85A 109.5 . . ?
C86 C85 H85B 109.5 . . ?
H85A C85 H85B 109.5 . . ?
C86 C85 H85C 109.5 . . ?
H85A C85 H85C 109.5 . . ?
H85B C85 H85C 109.5 . . ?
C87 C86 C85 108.4(5) . . ?
C87 C86 C88 109.1(5) . . ?
C85 C86 C88 106.1(5) . . ?
C87 C86 Zn2 117.6(4) . . ?
C85 C86 Zn2 106.6(4) . . ?
C88 C86 Zn2 108.4(4) . . ?
C86 C87 H87A 109.5 . . ?
C86 C87 H87B 109.5 . . ?
H87A C87 H87B 109.5 . . ?
C86 C87 H87C 109.5 . . ?
H87A C87 H87C 109.5 . . ?
H87B C87 H87C 109.5 . . ?
C86 C88 H88A 109.5 . . ?
C86 C88 H88B 109.5 . . ?
H88A C88 H88B 109.5 . . ?
C86 C88 H88C 109.5 . . ?
H88A C88 H88C 109.5 . . ?
H88B C88 H88C 109.5 . . ?
C91 C90 C90 115.9(9) . 2_766 ?
C91 C90 H90A 108.3 . . ?
C90 C90 H90A 108.3 2_766 . ?
C91 C90 H90B 108.3 . . ?
C90 C90 H90B 108.3 2_766 . ?
H90A C90 H90B 107.4 . . ?
C90 C91 C92 110.0(7) . . ?
C90 C91 H91A 109.7 . . ?
C92 C91 H91A 109.7 . . ?
C90 C91 H91B 109.7 . . ?
C92 C91 H91B 109.7 . . ?
H91A C91 H91B 108.2 . . ?
C91 C92 H92A 109.5 . . ?
C91 C92 H92B 109.5 . . ?
H92A C92 H92B 109.5 . . ?
C91 C92 H92C 109.5 . . ?
H92A C92 H92C 109.5 . . ?
H92B C92 H92C 109.5 . . ?

loop_
_geom_bond_atom_site_label_1
_geom_bond_atom_site_label_2
_geom_bond_distance
_geom_bond_site_symmetry_2
_geom_bond_publ_flag
Zn1 N1 1.979(5) . ?
Zn1 N2 1.986(4) . ?
Zn1 C41 1.995(7) . ?
Zn2 N4 1.989(3) . ?
Zn2 C86 1.990(5) . ?
Zn2 N3 1.993(4) . ?
N1 C1 1.457(7) . ?
N1 P1 1.609(5) . ?
N2 C29 1.445(6) . ?
N2 P2 1.620(4) . ?
N3 C45 1.445(6) . ?
N3 P3 1.624(4) . ?
N4 C73 1.453(6) . ?
N4 P4 1.613(4) . ?
P1 C13 1.821(5) . ?
P1 S1 1.945(2) . ?
P1 P2 2.2559(18) . ?
P2 C19 1.813(5) . ?
P2 C25 1.821(5) . ?
P3 C57 1.814(5) . ?
P3 S2 1.939(2) . ?
P3 P4 2.273(2) . ?
P4 C69 1.813(5) . ?
P4 C63 1.821(5) . ?
C1 C6 1.400(8) . ?
C1 C2 1.411(8) . ?
C2 C3 1.377(8) . ?
C2 C10 1.531(8) . ?
C3 C4 1.342(8) . ?
C3 H3 0.9500 . ?
C4 C5 1.390(9) . ?
C4 H4 0.9500 . ?
C5 C6 1.394(8) . ?
C5 H5 0.9500 . ?
C6 C7 1.513(8) . ?
C7 C8 1.529(9) . ?
C7 C9 1.536(8) . ?
C7 H7 1.0000 . ?
C8 H8A 0.9800 . ?
C8 H8B 0.9800 . ?
C8 H8C 0.9800 . ?
C9 H9A 0.9800 . ?
C9 H9B 0.9800 . ?
C9 H9C 0.9800 . ?
C10 C12 1.535(10) . ?
C10 C11 1.540(9) . ?
C10 H10 1.0000 . ?
C11 H11A 0.9800 . ?
C11 H11B 0.9800 . ?
C11 H11C 0.9800 . ?
C12 H12A 0.9800 . ?
C12 H12B 0.9800 . ?
C12 H12C 0.9800 . ?
C13 C18 1.384(7) . ?
C13 C14 1.401(7) . ?
C14 C15 1.377(8) . ?
C14 H14 0.9500 . ?
C15 C16 1.382(9) . ?
C15 H15 0.9500 . ?
C16 C17 1.394(9) . ?
C16 H16 0.9500 . ?
C17 C18 1.382(8) . ?
C17 H17 0.9500 . ?
C18 H18 0.9500 . ?
C19 C20 1.378(7) . ?
C19 C24 1.387(7) . ?
C20 C21 1.427(8) . ?
C20 H20 0.9500 . ?
C21 C22 1.372(9) . ?
C21 H21 0.9500 . ?
C22 C23 1.373(9) . ?
C22 H22 0.9500 . ?
C23 C24 1.378(8) . ?
C23 H23 0.9500 . ?
C24 H24 0.9500 . ?
C25 C26 1.519(5) . ?
C25 H25A 0.9900 . ?
C25 H25B 0.9900 . ?
C26 C27 1.523(5) . ?
C26 H26A 0.9900 . ?
C26 H26B 0.9900 . ?
C27 C28 1.500(5) . ?
C27 H27A 0.9900 . ?
C27 H27B 0.9900 . ?
C28 H28A 0.9800 . ?
C28 H28B 0.9800 . ?
C28 H28C 0.9800 . ?
C29 C30 1.406(8) . ?
C29 C34 1.421(7) . ?
C30 C31 1.398(8) . ?
C30 C38 1.521(9) . ?
C31 C32 1.348(9) . ?
C31 H31 0.9500 . ?
C32 C33 1.404(9) . ?
C32 H32 0.9500 . ?
C33 C34 1.395(7) . ?
C33 H33 0.9500 . ?
C34 C35 1.515(7) . ?
C35 C36 1.521(8) . ?
C35 C37 1.522(8) . ?
C35 H35 1.0000 . ?
C36 H36A 0.9800 . ?
C36 H36B 0.9800 . ?
C36 H36C 0.9800 . ?
C37 H37A 0.9800 . ?
C37 H37B 0.9800 . ?
C37 H37C 0.9800 . ?
C38 C39 1.527(9) . ?
C38 C40 1.536(7) . ?
C38 H38 1.0000 . ?
C39 H39A 0.9800 . ?
C39 H39B 0.9800 . ?
C39 H39C 0.9800 . ?
C40 H40A 0.9800 . ?
C40 H40B 0.9800 . ?
C40 H40C 0.9800 . ?
C41 C42 1.490(10) . ?
C41 C43 1.532(11) . ?
C41 C44 1.539(11) . ?
C42 H42A 0.9800 . ?
C42 H42B 0.9800 . ?
C42 H42C 0.9800 . ?
C43 H43A 0.9800 . ?
C43 H43B 0.9800 . ?
C43 H43C 0.9800 . ?
C44 H44A 0.9800 . ?
C44 H44B 0.9800 . ?
C44 H44C 0.9800 . ?
C45 C50 1.404(7) . ?
C45 C46 1.415(7) . ?
C46 C47 1.396(8) . ?
C46 C54 1.531(8) . ?
C47 C48 1.382(8) . ?
C47 H47 0.9500 . ?
C48 C49 1.363(8) . ?
C48 H48 0.9500 . ?
C49 C50 1.412(7) . ?
C49 H49 0.9500 . ?
C50 C51 1.499(7) . ?
C51 C53 1.516(8) . ?
C51 C52 1.529(7) . ?
C51 H51 1.0000 . ?
C52 H52A 0.9800 . ?
C52 H52B 0.9800 . ?
C52 H52C 0.9800 . ?
C53 H53A 0.9800 . ?
C53 H53B 0.9800 . ?
C53 H53C 0.9800 . ?
C54 C55 1.532(9) . ?
C54 C56 1.543(8) . ?
C54 H54 1.0000 . ?
C55 H55A 0.9800 . ?
C55 H55B 0.9800 . ?
C55 H55C 0.9800 . ?
C56 H56A 0.9800 . ?
C56 H56B 0.9800 . ?
C56 H56C 0.9800 . ?
C57 C62 1.398(7) . ?
C57 C58 1.402(8) . ?
C58 C59 1.400(8) . ?
C58 H58 0.9500 . ?
C59 C60 1.369(10) . ?
C59 H59 0.9500 . ?
C60 C61 1.360(9) . ?
C60 H60 0.9500 . ?
C61 C62 1.387(7) . ?
C61 H61 0.9500 . ?
C62 H62 0.9500 . ?
C63 C68 1.391(7) . ?
C63 C64 1.396(7) . ?
C64 C65 1.388(7) . ?
C64 H64 0.9500 . ?
C65 C66 1.379(8) . ?
C65 H65 0.9500 . ?
C66 C67 1.366(9) . ?
C66 H66 0.9500 . ?
C67 C68 1.384(8) . ?
C67 H67 0.9500 . ?
C68 H68 0.9500 . ?
C69 C70 1.524(5) . ?
C69 H69A 0.9900 . ?
C69 H69B 0.9900 . ?
C70 C71 1.531(6) . ?
C70 H70A 0.9900 . ?
C70 H70B 0.9900 . ?
C71 C72 1.509(6) . ?
C71 H71A 0.9900 . ?
C71 H71B 0.9900 . ?
C72 H72A 0.9800 . ?
C72 H72B 0.9800 . ?
C72 H72C 0.9800 . ?
C73 C78 1.402(7) . ?
C73 C74 1.413(7) . ?
C74 C75 1.409(7) . ?
C74 C82 1.514(7) . ?
C75 C76 1.388(8) . ?
C75 H75 0.9500 . ?
C76 C77 1.359(8) . ?
C76 H76 0.9500 . ?
C77 C78 1.394(7) . ?
C77 H77 0.9500 . ?
C78 C79 1.499(8) . ?
C79 C80 1.525(7) . ?
C79 C81 1.561(7) . ?
C79 H79 1.0000 . ?
C80 H80A 0.9800 . ?
C80 H80B 0.9800 . ?
C80 H80C 0.9800 . ?
C81 H81A 0.9800 . ?
C81 H81B 0.9800 . ?
C81 H81C 0.9800 . ?
C82 C83 1.535(7) . ?
C82 C84 1.537(8) . ?
C82 H82 1.0000 . ?
C83 H83A 0.9800 . ?
C83 H83B 0.9800 . ?
C83 H83C 0.9800 . ?
C84 H84A 0.9800 . ?
C84 H84B 0.9800 . ?
C84 H84C 0.9800 . ?
C85 C86 1.530(8) . ?
C85 H85A 0.9800 . ?
C85 H85B 0.9800 . ?
C85 H85C 0.9800 . ?
C86 C87 1.506(8) . ?
C86 C88 1.551(8) . ?
C87 H87A 0.9800 . ?
C87 H87B 0.9800 . ?
C87 H87C 0.9800 . ?
C88 H88A 0.9800 . ?
C88 H88B 0.9800 . ?
C88 H88C 0.9800 . ?
C90 C91 1.541(8) . ?
C90 C90 1.555(9) 2_766 ?
C90 H90A 0.9900 . ?
C90 H90B 0.9900 . ?
C91 C92 1.567(8) . ?
C91 H91A 0.9900 . ?
C91 H91B 0.9900 . ?
C92 H92A 0.9800 . ?
C92 H92B 0.9800 . ?
C92 H92C 0.9800 . ?
